data_2214068
loop_
_publ_author_name
'Aghabozorg, Hossein'
'Ghadermazi, Mohammad'
'Soleimannejad, Janet'
'Sheshmani, Shabnam'

_publ_section_title
;
 Triaqua(4-hydroxypyridine-2,6-dicarboxylato)nickel(II) sesquihydrate
;
_journal_coeditor_code BQ2021
_journal_issue 7
_journal_name_full 'Acta Crystallographica Section E'
_journal_page_first m1917
_journal_page_last m1918
_journal_paper_doi 10.1107/S1600536807028115
_journal_volume 63
_journal_year 2007
_chemical_formula_iupac '[Ni (C7 H3 N O5) (H2 O)3], 1.5H2 O'
_chemical_formula_moiety 'C7 H9 N Ni O8, 1.5(H2 O)'
_chemical_formula_sum 'C7 H12 N Ni O9.5'
_chemical_formula_weight 320.885
_chemical_name_systematic
;
Triaqua(4-hydroxypyridine-2,6-dicarboxylato)nickel(II) sesquihydrate
;
_space_group_IT_number 15
_symmetry_cell_setting monoclinic
_symmetry_space_group_name_Hall '-C 2yc'
_symmetry_space_group_name_H-M 'C 1 2/c 1'
_atom_sites_solution_hydrogens geom
_atom_sites_solution_primary direct
_atom_sites_solution_secondary difmap
_audit_creation_method SHELXL-97
_cell_angle_alpha 90.00
_cell_angle_beta 90.049(15)
_cell_angle_gamma 90.00
_cell_formula_units_Z 8
_cell_length_a 14.881(12)
_cell_length_b 6.878(6)
_cell_length_c 22.409(19)
_cell_measurement_reflns_used 4075
_cell_measurement_temperature 150(2)
_cell_measurement_theta_max 27.26
_cell_measurement_theta_min 2.73
_cell_volume 2294(3)
_computing_cell_refinement SMART
_computing_data_collection 'SMART (Bruker, 1998)'
_computing_data_reduction 'SAINT (Bruker, 1998)'
_computing_molecular_graphics 'SHELXTL (Bruker, 1998)'
_computing_publication_material SHELXTL
_computing_structure_refinement 'SHELXL97 (Sheldrick, 1997)'
_computing_structure_solution 'SHELXS97 (Sheldrick, 1997)'
_diffrn_ambient_temperature 150(2)
_diffrn_detector_area_resol_mean 100
_diffrn_measured_fraction_theta_full 1.000
_diffrn_measured_fraction_theta_max 1.000
_diffrn_measurement_device_type 'Bruker SMART 1000'
_diffrn_measurement_method \w
_diffrn_radiation_monochromator graphite
_diffrn_radiation_source 'fine-focus sealed tube'
_diffrn_radiation_type MoK\a
_diffrn_radiation_wavelength 0.71073
_diffrn_reflns_av_R_equivalents 0.1211
_diffrn_reflns_av_sigmaI/netI 0.0662
_diffrn_reflns_limit_h_max 17
_diffrn_reflns_limit_h_min -17
_diffrn_reflns_limit_k_max 8
_diffrn_reflns_limit_k_min -8
_diffrn_reflns_limit_l_max 26
_diffrn_reflns_limit_l_min -26
_diffrn_reflns_number 10569
_diffrn_reflns_theta_full 25.00
_diffrn_reflns_theta_max 25.00
_diffrn_reflns_theta_min 1.82
_diffrn_standards_decay_% 0
_diffrn_standards_number 0
_exptl_absorpt_coefficient_mu 1.739
_exptl_absorpt_correction_T_max 0.8879
_exptl_absorpt_correction_T_min 0.5217
_exptl_absorpt_correction_type multi-scan
_exptl_absorpt_process_details '(SADABS; Bruker, 1998)'
_exptl_crystal_colour blue
_exptl_crystal_density_diffrn 1.859
_exptl_crystal_density_method 'not measured'
_exptl_crystal_description block
_exptl_crystal_F_000 1320
_exptl_crystal_size_max 0.43
_exptl_crystal_size_mid 0.34
_exptl_crystal_size_min 0.07
_refine_diff_density_max 2.088
_refine_diff_density_min -1.019
_refine_ls_extinction_method none
_refine_ls_goodness_of_fit_ref 1.055
_refine_ls_hydrogen_treatment constr
_refine_ls_matrix_type full
_refine_ls_number_parameters 169
_refine_ls_number_reflns 2019
_refine_ls_number_restraints 0
_refine_ls_restrained_S_all 1.055
_refine_ls_R_factor_all 0.0690
_refine_ls_R_factor_gt 0.0568
_refine_ls_shift/su_max 0.001
_refine_ls_shift/su_mean 0.000
_refine_ls_structure_factor_coef Fsqd
_refine_ls_weighting_details 'calc w=1/[\s^2^(Fo^2^)+(0.1044P)^2^+2.0879P] where P=(Fo^2^+2Fc^2^)/3'
_refine_ls_weighting_scheme calc
_refine_ls_wR_factor_gt 0.1517
_refine_ls_wR_factor_ref 0.1611
_reflns_number_gt 1567
_reflns_number_total 2019
_reflns_threshold_expression I>2sigma(I)
_cod_data_source_file bq2021.cif
_cod_data_source_block I
_cod_original_sg_symbol_Hall -C2yc
_cod_original_sg_symbol_H-M 'C 2/c'
_cod_original_formula_sum 'C7 H12 N1 Ni1 O9.5'
_cod_database_code 2214068
_cod_database_fobs_code 2214068

loop_
_symmetry_equiv_pos_as_xyz
'x, y, z'
'-x, y, -z+1/2'
'x+1/2, y+1/2, z'
'-x+1/2, y+1/2, -z+1/2'
'-x, -y, -z'
'x, -y, z-1/2'
'-x+1/2, -y+1/2, -z'
'x+1/2, -y+1/2, z-1/2'

loop_
_atom_site_type_symbol
_atom_site_label
_atom_site_fract_x
_atom_site_fract_y
_atom_site_fract_z
_atom_site_U_iso_or_equiv
_atom_site_adp_type
_atom_site_calc_flag
_atom_site_refinement_flags
_atom_site_occupancy
Ni Ni1 0.52210(4) 0.24829(8) 0.63815(2) 0.0155(3) Uani d . 1
N N1 0.6177(2) 0.1265(5) 0.58918(16) 0.0139(8) Uani d . 1
O O1 0.4739(2) 0.2898(4) 0.54619(14) 0.0164(7) Uani d . 1
O O2 0.5152(2) 0.2401(4) 0.45093(14) 0.0186(8) Uani d . 1
O O3 0.7282(2) -0.0631(5) 0.71543(14) 0.0266(8) Uani d . 1
O O4 0.6134(2) 0.1517(5) 0.70553(13) 0.0201(7) Uani d . 1
O O5 0.83039(19) -0.0744(5) 0.48988(13) 0.0177(7) Uani d . 1
H H5 0.8737 -0.1062 0.5119 0.021 Uiso calc R 1
O O6 0.4476(2) -0.0092(5) 0.64449(15) 0.0242(8) Uani d . 1
H H6A 0.4428 -0.0682 0.6063 0.029 Uiso d R 1
H H6B 0.3863 0.0217 0.6373 0.029 Uiso d R 1
O O7 0.4278(2) 0.3656(5) 0.69271(14) 0.0238(8) Uani d . 1
H H7A 0.4393 0.4831 0.7137 0.029 Uiso d R 1
H H7B 0.3992 0.2843 0.7213 0.029 Uiso d R 1
O O8 0.5778(2) 0.5276(5) 0.63456(14) 0.0214(7) Uani d . 1
H H8A 0.5601 0.5938 0.5992 0.026 Uiso d R 1
H H8B 0.6406 0.5324 0.6418 0.026 Uiso d R 1
O O9 0.5000 -0.2882(9) 0.7500 0.073(3) Uani d S 1
H H9A 0.5060 -0.2133 0.7146 0.088 Uiso d R 1
O O10 0.7368(2) 0.0525(5) 0.83145(15) 0.0283(8) Uani d . 1
H H10A 0.6805 0.0147 0.8152 0.034 Uiso d R 1
H H10B 0.7587 0.1679 0.8133 0.034 Uiso d R 1
C C1 0.5283(3) 0.2279(6) 0.5061(2) 0.0183(11) Uani d . 1
C C2 0.6146(3) 0.1338(6) 0.52935(19) 0.0137(9) Uani d . 1
C C3 0.6850(3) 0.0626(6) 0.49478(19) 0.0137(9) Uani d . 1
H H3 0.6818 0.0663 0.4524 0.016 Uiso calc R 1
C C4 0.7612(3) -0.0153(6) 0.5238(2) 0.0146(9) Uani d . 1
C C5 0.7629(3) -0.0255(6) 0.5870(2) 0.0172(10) Uani d . 1
H H5A 0.8129 -0.0786 0.6077 0.021 Uiso calc R 1
C C6 0.6881(3) 0.0456(6) 0.6176(2) 0.0159(9) Uani d . 1
C C7 0.6769(3) 0.0447(7) 0.6852(2) 0.0173(10) Uani d . 1

loop_
_atom_site_aniso_label
_atom_site_aniso_U_11
_atom_site_aniso_U_22
_atom_site_aniso_U_33
_atom_site_aniso_U_12
_atom_site_aniso_U_13
_atom_site_aniso_U_23
Ni1 0.0124(4) 0.0218(4) 0.0122(4) 0.0028(2) 0.0006(3) -0.0001(2)
N1 0.0115(17) 0.0175(19) 0.0128(19) 0.0013(14) -0.0006(14) -0.0005(15)
O1 0.0119(16) 0.0214(17) 0.0158(17) 0.0039(12) 0.0018(13) 0.0003(13)
O2 0.0207(19) 0.0224(18) 0.0125(19) 0.0041(12) -0.0068(14) -0.0010(12)
O3 0.0264(18) 0.040(2) 0.0137(17) 0.0100(15) -0.0024(14) 0.0013(15)
O4 0.0208(16) 0.0279(19) 0.0118(16) 0.0080(14) 0.0007(12) 0.0003(14)
O5 0.0127(15) 0.0247(18) 0.0156(16) 0.0069(12) 0.0026(12) 0.0001(14)
O6 0.0220(17) 0.0281(18) 0.0226(18) -0.0020(13) 0.0033(14) -0.0038(15)
O7 0.0232(17) 0.032(2) 0.0161(17) 0.0059(14) 0.0043(13) 0.0009(15)
O8 0.0210(16) 0.0252(18) 0.0180(17) 0.0002(13) -0.0010(13) 0.0020(14)
O9 0.145(8) 0.038(4) 0.036(4) 0.000 0.035(5) 0.000
O10 0.0250(18) 0.037(2) 0.0226(19) -0.0041(15) -0.0039(14) 0.0024(16)
C1 0.022(3) 0.013(2) 0.021(3) -0.0016(17) 0.004(2) 0.0016(18)
C2 0.012(2) 0.016(2) 0.013(2) -0.0011(17) -0.0020(16) -0.0009(18)
C3 0.016(2) 0.015(2) 0.010(2) -0.0022(16) -0.0007(17) -0.0002(17)
C4 0.014(2) 0.015(2) 0.015(2) -0.0005(16) 0.0013(17) 0.0010(18)
C5 0.015(2) 0.020(2) 0.016(2) 0.0035(17) 0.0000(18) -0.0002(19)
C6 0.013(2) 0.019(2) 0.015(2) -0.0005(17) -0.0027(17) 0.0020(18)
C7 0.013(2) 0.025(2) 0.014(2) 0.0018(18) 0.0008(18) 0.0001(19)

loop_
_atom_type_symbol
_atom_type_description
_atom_type_scat_dispersion_real
_atom_type_scat_dispersion_imag
_atom_type_scat_source
C C 0.0033 0.0016 'International Tables Vol C Tables 4.2.6.8 and 6.1.1.4'
H H 0.0000 0.0000 'International Tables Vol C Tables 4.2.6.8 and 6.1.1.4'
N N 0.0061 0.0033 'International Tables Vol C Tables 4.2.6.8 and 6.1.1.4'
O O 0.0106 0.0060 'International Tables Vol C Tables 4.2.6.8 and 6.1.1.4'
Ni Ni 0.3393 1.1124 'International Tables Vol C Tables 4.2.6.8 and 6.1.1.4'

loop_
_geom_angle_atom_site_label_1
_geom_angle_atom_site_label_2
_geom_angle_atom_site_label_3
_geom_angle
N1 Ni1 O7 176.51(13)
N1 Ni1 O8 94.73(14)
O7 Ni1 O8 86.10(14)
N1 Ni1 O6 93.45(14)
O7 Ni1 O6 85.93(14)
O8 Ni1 O6 171.13(13)
N1 Ni1 O4 78.67(14)
O7 Ni1 O4 97.90(14)
O8 Ni1 O4 93.50(13)
O6 Ni1 O4 91.46(14)
N1 Ni1 O1 76.72(14)
O7 Ni1 O1 106.71(13)
O8 Ni1 O1 88.48(12)
O6 Ni1 O1 90.07(13)
O4 Ni1 O1 155.39(12)
C2 N1 C6 120.9(4)
C2 N1 Ni1 120.8(3)
C6 N1 Ni1 118.2(3)
C1 O1 Ni1 114.0(3)
C7 O4 Ni1 113.3(3)
C4 O5 H5 109.5
Ni1 O6 H6A 109.8
Ni1 O6 H6B 107.9
H6A O6 H6B 82.7
Ni1 O7 H7A 120.8
Ni1 O7 H7B 118.8
H7A O7 H7B 104.3
Ni1 O8 H8A 111.2
Ni1 O8 H8B 114.5
H8A O8 H8B 113.5
H10A O10 H10B 111.5
O2 C1 O1 124.8(4)
O2 C1 C2 119.6(4)
O1 C1 C2 115.6(4)
N1 C2 C3 121.1(4)
N1 C2 C1 112.6(4)
C3 C2 C1 126.2(4)
C2 C3 C4 118.8(4)
C2 C3 H3 120.6
C4 C3 H3 120.6
O5 C4 C3 118.0(4)
O5 C4 C5 122.5(4)
C3 C4 C5 119.5(4)
C6 C5 C4 117.3(4)
C6 C5 H5A 121.3
C4 C5 H5A 121.3
N1 C6 C5 122.3(4)
N1 C6 C7 112.7(4)
C5 C6 C7 125.1(4)
O3 C7 O4 126.3(4)
O3 C7 C6 118.0(4)
O4 C7 C6 115.6(4)

loop_
_geom_bond_atom_site_label_1
_geom_bond_atom_site_label_2
_geom_bond_distance
Ni1 N1 1.983(4)
Ni1 O7 2.029(3)
Ni1 O8 2.094(4)
Ni1 O6 2.094(4)
Ni1 O4 2.136(3)
Ni1 O1 2.200(4)
N1 C2 1.342(6)
N1 C6 1.346(6)
O1 C1 1.283(6)
O2 C1 1.254(6)
O3 C7 1.261(5)
O4 C7 1.282(5)
O5 C4 1.344(5)
O5 H5 0.8400
O6 H6A 0.9499
O6 H6B 0.9500
O7 H7A 0.9501
O7 H7B 0.9501
O8 H8A 0.9500
O8 H8B 0.9501
O9 H9A 0.9500
O10 H10A 0.9500
O10 H10B 0.9499
C1 C2 1.529(6)
C2 C3 1.393(6)
C3 C4 1.412(6)
C3 H3 0.9500
C4 C5 1.418(7)
C5 C6 1.395(6)
C5 H5A 0.9500
C6 C7 1.525(6)

loop_
_geom_hbond_atom_site_label_D
_geom_hbond_atom_site_label_H
_geom_hbond_atom_site_label_A
_geom_hbond_site_symmetry_A
_geom_hbond_distance_DH
_geom_hbond_distance_HA
_geom_hbond_distance_DA
_geom_hbond_angle_DHA
O5 H5 O1 3_545 0.84 1.82 2.649(5) 167.4
O6 H6A O2 5_656 0.95 1.85 2.720(5) 150.6
O6 H6B O10 2_656 0.95 1.97 2.829(5) 148.9
O7 H7A O9 1_565 0.95 1.99 2.911(7) 163.1
O7 H7B O4 2_656 0.95 1.89 2.782(5) 156.2
O8 H8A O2 5_666 0.95 1.96 2.852(5) 156.5
O8 H8A O5 7_656 0.95 2.58 3.123(5) 116.4
O8 H8B O10 4_656 0.95 1.92 2.867(5) 171.5
O9 H9A O6 . 0.95 2.28 3.142(6) 150.9
O10 H10A O6 2_656 0.95 2.12 2.829(5) 130.6
O10 H10B O3 4_656 0.95 1.97 2.893(5) 163.7

loop_
_geom_torsion_atom_site_label_1
_geom_torsion_atom_site_label_2
_geom_torsion_atom_site_label_3
_geom_torsion_atom_site_label_4
_geom_torsion
O8 Ni1 N1 C2 -83.2(3)
O6 Ni1 N1 C2 93.4(3)
O4 Ni1 N1 C2 -175.8(3)
O1 Ni1 N1 C2 4.1(3)
O8 Ni1 N1 C6 93.3(3)
O6 Ni1 N1 C6 -90.1(3)
O4 Ni1 N1 C6 0.7(3)
O1 Ni1 N1 C6 -179.4(3)
N1 Ni1 O1 C1 -2.8(3)
O7 Ni1 O1 C1 177.9(3)
O8 Ni1 O1 C1 92.4(3)
O6 Ni1 O1 C1 -96.3(3)
O4 Ni1 O1 C1 -2.7(5)
N1 Ni1 O4 C7 -8.3(3)
O7 Ni1 O4 C7 171.0(3)
O8 Ni1 O4 C7 -102.4(3)
O6 Ni1 O4 C7 84.9(3)
O1 Ni1 O4 C7 -8.4(5)
Ni1 O1 C1 O2 -178.6(3)
Ni1 O1 C1 C2 1.3(4)
C6 N1 C2 C3 -1.6(6)
Ni1 N1 C2 C3 174.7(3)
C6 N1 C2 C1 179.0(4)
Ni1 N1 C2 C1 -4.7(5)
O2 C1 C2 N1 -178.2(4)
O1 C1 C2 N1 1.9(5)
O2 C1 C2 C3 2.4(7)
O1 C1 C2 C3 -177.5(4)
N1 C2 C3 C4 -1.1(6)
C1 C2 C3 C4 178.3(4)
C2 C3 C4 O5 -176.7(4)
C2 C3 C4 C5 2.2(6)
O5 C4 C5 C6 178.1(4)
C3 C4 C5 C6 -0.8(6)
C2 N1 C6 C5 3.2(6)
Ni1 N1 C6 C5 -173.3(3)
C2 N1 C6 C7 -177.7(4)
Ni1 N1 C6 C7 5.8(5)
C4 C5 C6 N1 -1.9(7)
C4 C5 C6 C7 179.1(4)
Ni1 O4 C7 O3 -164.3(4)
Ni1 O4 C7 C6 13.6(5)
N1 C6 C7 O3 164.9(4)
C5 C6 C7 O3 -16.0(7)
N1 C6 C7 O4 -13.2(6)
C5 C6 C7 O4 165.8(4)
